data_4130335
loop_
_publ_author_name
'Cao, Rui'
'Saracini, Claudio'
'Ginsbach, Jake W.'
'Kieber-Emmons, Matthew T'
'Siegler, Maxime A.'
'Solomon, Edward I.'
'Fukuzumi, Shunichi'
'Karlin, Kenneth D.'

_publ_section_title
;
 Peroxo and Superoxo Moieties Bound to Copper Ion: Electron-Transfer
 Equilibrium with a Small Reorganization Energy.
;
_journal_issue 22
_journal_name_full 'Journal of the American Chemical Society'
_journal_page_first 7055
_journal_page_last 7066
_journal_paper_doi 10.1021/jacs.6b02404
_journal_volume 138
_journal_year 2016
_chemical_formula_moiety 'C35 H36.11 Cl Cu2 N6.89 O2.77, 2(F6 Sb), 2(C H2 Cl2)'
_chemical_formula_sum 'C37 H40.11 Cl5 Cu2 F12 N6.89 O2.78 Sb2'
_chemical_formula_weight 1401.64
_space_group_crystal_system triclinic
_space_group_IT_number 2
_space_group_name_Hall '-P 1'
_space_group_name_H-M_alt 'P -1'
_atom_sites_solution_hydrogens mixed
_atom_sites_solution_primary direct
_atom_sites_solution_secondary difmap
_audit_creation_method SHELXL-2014/7
_cell_angle_alpha 106.146(2)
_cell_angle_beta 93.216(2)
_cell_angle_gamma 107.792(2)
_cell_formula_units_Z 2
_cell_length_a 9.5135(2)
_cell_length_b 13.8420(3)
_cell_length_c 20.1911(5)
_cell_measurement_reflns_used 13063
_cell_measurement_temperature 110(2)
_cell_measurement_theta_max 26.31
_cell_measurement_theta_min 2.12
_cell_volume 2402.75(10)
_computing_cell_refinement
;
CrysAlisPro, Agilent Technologies,
Version 1.171.35.11 (release 16-05-2011 CrysAlis171 .NET)
(compiled May 16 2011,17:55:39)
;
_computing_data_collection
;
CrysAlisPro, Agilent Technologies,
Version 1.171.35.11 (release 16-05-2011 CrysAlis171 .NET)
(compiled May 16 2011,17:55:39)
;
_computing_data_reduction
;
CrysAlisPro, Agilent Technologies,
Version 1.171.35.11 (release 16-05-2011 CrysAlis171 .NET)
(compiled May 16 2011,17:55:39)
;
_computing_molecular_graphics 'SHELXTL v6.10 (Sheldrick, 2008)'
_computing_publication_material 'SHELXTL v6.10 (Sheldrick, 2008)'
_computing_structure_refinement 'SHELXL-2014/7 (Sheldrick, 2014)'
_computing_structure_solution 'SHELXS-2014/7 (Sheldrick, 2014)'
_diffrn_ambient_temperature 110(2)
_diffrn_detector_area_resol_mean 15.989
_diffrn_measured_fraction_theta_full 1.000
_diffrn_measured_fraction_theta_max 1.000
_diffrn_measurement_device_type 'Goniometer KM4/Xcalibur, detector: Sapphire3'
_diffrn_measurement_method '\w scans'
_diffrn_radiation_monochromator graphite
_diffrn_radiation_source 'Enhance (Mo) X-ray Source'
_diffrn_radiation_type MoK\a
_diffrn_radiation_wavelength 0.71073
_diffrn_reflns_av_R_equivalents 0.0352
_diffrn_reflns_av_unetI/netI 0.0331
_diffrn_reflns_Laue_measured_fraction_full 1.000
_diffrn_reflns_Laue_measured_fraction_max 1.000
_diffrn_reflns_limit_h_max 11
_diffrn_reflns_limit_h_min -11
_diffrn_reflns_limit_k_max 17
_diffrn_reflns_limit_k_min -17
_diffrn_reflns_limit_l_max 25
_diffrn_reflns_limit_l_min -25
_diffrn_reflns_number 29451
_diffrn_reflns_point_group_measured_fraction_full 1.000
_diffrn_reflns_point_group_measured_fraction_max 1.000
_diffrn_reflns_theta_full 25.242
_diffrn_reflns_theta_max 26.249
_diffrn_reflns_theta_min 2.126
_exptl_absorpt_coefficient_mu 2.354
_exptl_absorpt_correction_T_max 0.893
_exptl_absorpt_correction_T_min 0.440
_exptl_absorpt_correction_type analytical
_exptl_absorpt_process_details
;
CrysAlisPro, Agilent Technologies,
Version 1.171.35.11 (release 16-05-2011 CrysAlis171 .NET)
(compiled May 16 2011,17:55:39)
Analytical numeric absorption correction using a multifaceted crystal
			model based on expressions derived by R.C. Clark & J.S. Reid.
(Clark, R. C. & Reid, J. S. (1995). Acta Cryst. A51, 887-897)
;
_exptl_crystal_colour yellow
_exptl_crystal_density_diffrn 1.937
_exptl_crystal_description plate
_exptl_crystal_F_000 1371
_exptl_crystal_size_max 0.42
_exptl_crystal_size_mid 0.33
_exptl_crystal_size_min 0.05
_refine_diff_density_max 1.186
_refine_diff_density_min -0.775
_refine_diff_density_rms 0.085
_refine_ls_extinction_method none
_refine_ls_goodness_of_fit_ref 1.048
_refine_ls_hydrogen_treatment constr
_refine_ls_matrix_type full
_refine_ls_number_parameters 678
_refine_ls_number_reflns 9714
_refine_ls_number_restraints 207
_refine_ls_restrained_S_all 1.053
_refine_ls_R_factor_all 0.0339
_refine_ls_R_factor_gt 0.0264
_refine_ls_shift/su_max 0.003
_refine_ls_shift/su_mean 0.000
_refine_ls_structure_factor_coef Fsqd
_refine_ls_weighting_details 'w=1/[\s^2^(Fo^2^)+(0.0295P)^2^+2.0098P] where P=(Fo^2^+2Fc^2^)/3'
_refine_ls_weighting_scheme calc
_refine_ls_wR_factor_gt 0.0636
_refine_ls_wR_factor_ref 0.0665
_reflns_Friedel_coverage 0.000
_reflns_number_gt 8386
_reflns_number_total 9714
_reflns_threshold_expression 'I > 2\s(I)'
_cod_data_source_file ja6b02404_si_004.cif
_cod_data_source_block Cl
_cod_database_code 4130335
_shelx_shelxl_version_number 2014/7
_additional_information_molecular_formula
;
The crystal is a phase mixture, for which the major component
has the nitrato group attached to C17 with an occupancy of 0.886(4).
The minor component being that for which one H atom is attached
to C17 (which was initially the expected ligand).
After tackling the phase mixture problem,
the refinement turned out to be problem free.
;
_shelx_space_group_comment
;
The symmetry employed for this shelxl refinement is uniquely defined
by the following loop, which should always be used as a source of
symmetry information in preference to the above space-group names.
They are only intended as comments.
;

loop_
_space_group_symop_operation_xyz
'x, y, z'
'-x, -y, -z'

loop_
_atom_site_label
_atom_site_type_symbol
_atom_site_fract_x
_atom_site_fract_y
_atom_site_fract_z
_atom_site_U_iso_or_equiv
_atom_site_adp_type
_atom_site_occupancy
_atom_site_site_symmetry_order
_atom_site_calc_flag
_atom_site_refinement_flags_posn
_atom_site_refinement_flags_adp
_atom_site_refinement_flags_occupancy
_atom_site_disorder_assembly
_atom_site_disorder_group
Cu1 Cu 0.99271(3) 0.63002(2) 0.24257(2) 0.01479(7) Uani 1 1 d . . . . .
Cu2 Cu 0.82452(3) 0.42443(2) 0.29148(2) 0.01569(7) Uani 1 1 d . . . . .
Cl1 Cl 1.08180(7) 0.53733(5) 0.30613(3) 0.02172(14) Uani 1 1 d . . . . .
C1 C 1.3073(3) 0.7270(2) 0.25446(13) 0.0201(5) Uani 1 1 d . . . . .
H1 H 1.2999 0.7101 0.2969 0.024 Uiso 1 1 calc R U . . .
C2 C 1.4442(3) 0.7870(2) 0.24462(15) 0.0245(6) Uani 1 1 d . . . . .
H2 H 1.5288 0.8121 0.2799 0.029 Uiso 1 1 calc R U . . .
C3 C 1.4565(3) 0.8101(2) 0.18240(15) 0.0284(6) Uani 1 1 d . . . . .
H3 H 1.5495 0.8520 0.1742 0.034 Uiso 1 1 calc R U . . .
C4 C 1.3315(3) 0.7712(2) 0.13264(15) 0.0254(6) Uani 1 1 d . . . . .
H4 H 1.3387 0.7848 0.0891 0.030 Uiso 1 1 calc R U . . .
C5 C 1.1939(3) 0.7119(2) 0.14544(13) 0.0202(6) Uani 1 1 d . . . . .
C6 C 1.0615(3) 0.6715(2) 0.08869(13) 0.0231(6) Uani 1 1 d . . . . .
H6A H 1.0888 0.6307 0.0458 0.028 Uiso 1 1 calc R U . . .
H6B H 1.0462 0.7345 0.0794 0.028 Uiso 1 1 calc R U . . .
C7 C 0.9130(3) 0.6025(2) 0.09927(12) 0.0195(5) Uani 1 1 d . . . . .
H7A H 0.8360 0.5913 0.0602 0.023 Uiso 1 1 calc R U . . .
H7B H 0.9196 0.5318 0.0975 0.023 Uiso 1 1 calc R U . . .
C8 C 0.8803(3) 0.7635(2) 0.18083(13) 0.0170(5) Uani 1 1 d . . . . .
H8A H 0.8184 0.7708 0.1426 0.020 Uiso 1 1 calc R U . . .
H8B H 0.9858 0.8042 0.1808 0.020 Uiso 1 1 calc R U . . .
C9 C 0.8342(3) 0.8117(2) 0.25015(14) 0.0203(6) Uani 1 1 d . . . . .
H9A H 0.8077 0.8745 0.2473 0.024 Uiso 1 1 calc R U . . .
H9B H 0.7427 0.7587 0.2559 0.024 Uiso 1 1 calc R U . . .
C10 C 0.9482(3) 0.8466(2) 0.31494(13) 0.0185(5) Uani 1 1 d . . . . .
C11 C 0.9768(3) 0.9457(2) 0.36435(14) 0.0241(6) Uani 1 1 d . . . . .
H11 H 0.9285 0.9932 0.3565 0.029 Uiso 1 1 calc R U . . .
C12 C 1.0758(3) 0.9750(2) 0.42488(14) 0.0281(7) Uani 1 1 d . . . . .
H12 H 1.0970 1.0427 0.4589 0.034 Uiso 1 1 calc R U . . .
C13 C 1.1431(3) 0.9040(2) 0.43504(14) 0.0267(6) Uani 1 1 d . . . . .
H13 H 1.2105 0.9213 0.4765 0.032 Uiso 1 1 calc R U . . .
C14 C 1.1107(3) 0.8072(2) 0.38376(13) 0.0212(6) Uani 1 1 d . . . . .
H14 H 1.1575 0.7586 0.3910 0.025 Uiso 1 1 calc R U . . .
C15 C 0.7088(3) 0.5853(2) 0.16656(12) 0.0158(5) Uani 1 1 d . . . . .
C16 C 0.5896(3) 0.5796(2) 0.12088(13) 0.0180(5) Uani 1 1 d . . . . .
H16 H 0.6050 0.6124 0.0851 0.022 Uiso 1 1 calc R U . . .
C17 C 0.4470(3) 0.5238(2) 0.12963(13) 0.0174(5) Uani 1 1 d . . . . .
H17 H 0.3641 0.5180 0.0985 0.021 Uiso 0.114(4) 1 d . U P . .
C18 C 0.4205(3) 0.4764(2) 0.18155(13) 0.0182(5) Uani 1 1 d . . . . .
H18 H 0.3210 0.4408 0.1865 0.022 Uiso 1 1 calc R U . . .
C19 C 0.5401(3) 0.4809(2) 0.22647(13) 0.0170(5) Uani 1 1 d . . . . .
C20 C 0.6850(3) 0.5344(2) 0.21739(12) 0.0160(5) Uani 1 1 d . . . . .
C21 C 0.5200(3) 0.4415(2) 0.28838(13) 0.0192(5) Uani 1 1 d . . . . .
H21A H 0.4117 0.4081 0.2879 0.023 Uiso 1 1 calc R U . . .
H21B H 0.5582 0.5036 0.3312 0.023 Uiso 1 1 calc R U . . .
C22 C 0.5689(3) 0.3381(2) 0.35928(13) 0.0222(6) Uani 1 1 d . . . . .
H22A H 0.5704 0.2651 0.3540 0.027 Uiso 1 1 calc R U . . .
H22B H 0.4684 0.3394 0.3687 0.027 Uiso 1 1 calc R U . . .
C23 C 0.6848(3) 0.4168(2) 0.42137(13) 0.0243(6) Uani 1 1 d . . . . .
H23A H 0.7124 0.4894 0.4168 0.029 Uiso 1 1 calc R U . . .
H23B H 0.6420 0.4182 0.4651 0.029 Uiso 1 1 calc R U . . .
C24 C 0.8210(3) 0.3844(2) 0.42440(14) 0.0230(6) Uani 1 1 d . . . . .
C25 C 0.8769(3) 0.3651(3) 0.48275(15) 0.0307(7) Uani 1 1 d . . . . .
H25 H 0.8337 0.3778 0.5242 0.037 Uiso 1 1 calc R U . . .
C26 C 0.9956(4) 0.3274(3) 0.47977(17) 0.0381(8) Uani 1 1 d . . . . .
H26 H 1.0349 0.3136 0.5192 0.046 Uiso 1 1 calc R U . . .
C27 C 1.0571(4) 0.3096(3) 0.41873(17) 0.0351(7) Uani 1 1 d . . . . .
H27 H 1.1379 0.2827 0.4153 0.042 Uiso 1 1 calc R U . . .
C28 C 0.9981(3) 0.3321(2) 0.36305(16) 0.0274(6) Uani 1 1 d . . . . .
H28 H 1.0406 0.3209 0.3213 0.033 Uiso 1 1 calc R U . . .
C29 C 0.5215(3) 0.2626(2) 0.23215(13) 0.0201(5) Uani 1 1 d . . . . .
H29A H 0.5058 0.2828 0.1897 0.024 Uiso 1 1 calc R U . . .
H29B H 0.4219 0.2256 0.2420 0.024 Uiso 1 1 calc R U . . .
C30 C 0.6087(3) 0.1851(2) 0.21743(14) 0.0219(6) Uani 1 1 d . . . . .
H30A H 0.6587 0.1865 0.2622 0.026 Uiso 1 1 calc R U . . .
H30B H 0.5381 0.1118 0.1947 0.026 Uiso 1 1 calc R U . . .
C31 C 0.7248(3) 0.2113(2) 0.17119(13) 0.0195(5) Uani 1 1 d . . . . .
C32 C 0.7214(3) 0.1385(2) 0.10755(14) 0.0246(6) Uani 1 1 d . . . . .
H32 H 0.6455 0.0704 0.0923 0.030 Uiso 1 1 calc R U . . .
C33 C 0.8289(3) 0.1655(2) 0.06642(14) 0.0267(6) Uani 1 1 d . . . . .
H33 H 0.8283 0.1162 0.0228 0.032 Uiso 1 1 calc R U . . .
C34 C 0.9371(3) 0.2654(2) 0.08988(14) 0.0255(6) Uani 1 1 d . . . . .
H34 H 1.0125 0.2862 0.0628 0.031 Uiso 1 1 calc R U . . .
C35 C 0.9335(3) 0.3343(2) 0.15333(14) 0.0218(6) Uani 1 1 d . . . . .
H35 H 1.0080 0.4030 0.1691 0.026 Uiso 1 1 calc R U . . .
O1 O 0.80346(19) 0.54083(14) 0.25941(9) 0.0168(4) Uani 1 1 d . . . . .
N1 N 1.1820(2) 0.69073(18) 0.20650(11) 0.0184(5) Uani 1 1 d . . . . .
N2 N 0.8636(2) 0.64806(17) 0.16682(10) 0.0152(4) Uani 1 1 d . . . . .
N3 N 1.0164(2) 0.77809(17) 0.32409(10) 0.0168(4) Uani 1 1 d . . . . .
N4 N 0.5959(2) 0.36252(17) 0.29214(10) 0.0169(4) Uani 1 1 d . . . . .
N5 N 0.8829(2) 0.36914(18) 0.36571(11) 0.0209(5) Uani 1 1 d . . . . .
N6 N 0.8300(2) 0.30941(18) 0.19417(11) 0.0194(5) Uani 1 1 d . . . . .
N7 N 0.3211(3) 0.5189(2) 0.08263(13) 0.0193(6) Uani 0.886(4) 1 d . . P A 1
O2 O 0.1932(2) 0.47988(18) 0.09456(11) 0.0251(6) Uani 0.886(4) 1 d . . P A 1
O3 O 0.3465(2) 0.55528(18) 0.03411(11) 0.0250(6) Uani 0.886(4) 1 d . . P A 1
Sb1 Sb 0.31699(2) 0.18853(2) 0.01613(2) 0.02315(5) Uani 1 1 d . . . . .
F1 F 0.5157(2) 0.27599(19) 0.04058(15) 0.0695(7) Uani 1 1 d . . . . .
F2 F 0.3352(3) 0.13469(18) -0.07799(10) 0.0568(6) Uani 1 1 d . . . . .
F3 F 0.1167(2) 0.10280(16) -0.00583(9) 0.0435(5) Uani 1 1 d . . . . .
F4 F 0.2846(2) 0.23959(14) 0.10825(8) 0.0361(4) Uani 1 1 d . . . . .
F5 F 0.2648(2) 0.29815(15) -0.00495(9) 0.0427(5) Uani 1 1 d . . . . .
F6 F 0.3685(2) 0.07867(16) 0.03566(11) 0.0477(5) Uani 1 1 d . . . . .
Sb2 Sb 0.4190(5) 0.2634(4) 0.5586(3) 0.0203(6) Uani 0.530(13) 1 d D U P B 1
F7 F 0.3644(11) 0.2191(8) 0.4613(4) 0.049(2) Uani 0.530(13) 1 d D U P B 1
F8 F 0.5147(12) 0.4057(6) 0.5611(5) 0.057(3) Uani 0.530(13) 1 d D U P B 1
F9 F 0.4697(10) 0.3125(8) 0.6556(4) 0.048(2) Uani 0.530(13) 1 d D U P B 1
F10 F 0.3297(11) 0.1253(7) 0.5606(6) 0.047(2) Uani 0.530(13) 1 d D U P B 1
F11 F 0.5971(8) 0.2388(7) 0.5470(5) 0.072(2) Uani 0.530(13) 1 d D U P B 1
F12 F 0.2436(7) 0.2935(8) 0.5694(4) 0.0577(17) Uani 0.530(13) 1 d D U P B 1
Sb2' Sb 0.4146(6) 0.2603(5) 0.5552(3) 0.0206(7) Uani 0.470(13) 1 d D U P B 2
F7' F 0.4194(11) 0.2161(9) 0.4601(4) 0.0394(19) Uani 0.470(13) 1 d D U P B 2
F8' F 0.4558(11) 0.3972(7) 0.5509(6) 0.041(2) Uani 0.470(13) 1 d D U P B 2
F9' F 0.4113(11) 0.3022(8) 0.6508(4) 0.0366(19) Uani 0.470(13) 1 d D U P B 2
F10' F 0.3721(11) 0.1181(7) 0.5538(6) 0.0329(18) Uani 0.470(13) 1 d D U P B 2
F11' F 0.6156(7) 0.2730(8) 0.5715(5) 0.052(2) Uani 0.470(13) 1 d D U P B 2
F12' F 0.2087(6) 0.2370(8) 0.5408(5) 0.053(2) Uani 0.470(13) 1 d D U P B 2
C1S C 0.4866(3) 0.0227(3) 0.38065(15) 0.0320(7) Uani 1 1 d . . . . .
H1S1 H 0.4678 -0.0514 0.3814 0.038 Uiso 1 1 calc R U . . .
H1S2 H 0.4682 0.0643 0.4258 0.038 Uiso 1 1 calc R U . . .
Cl2 Cl 0.67460(9) 0.07873(7) 0.37073(5) 0.0461(2) Uani 1 1 d . . . . .
Cl3 Cl 0.36247(8) 0.02208(6) 0.31220(4) 0.03071(16) Uani 1 1 d . . . . .
C2S C 0.0494(4) 0.0528(3) 0.15185(15) 0.0351(7) Uani 1 1 d . . . . .
H2S1 H 0.0884 0.1113 0.1315 0.042 Uiso 1 1 calc R U . . .
H2S2 H -0.0459 0.0029 0.1224 0.042 Uiso 1 1 calc R U . . .
Cl4 Cl 0.01617(18) 0.10556(10) 0.23598(5) 0.0792(4) Uani 1 1 d . . . . .
Cl5 Cl 0.17838(9) -0.01525(7) 0.15121(4) 0.03864(18) Uani 1 1 d . . . . .

loop_
_atom_site_aniso_label
_atom_site_aniso_U_11
_atom_site_aniso_U_22
_atom_site_aniso_U_33
_atom_site_aniso_U_23
_atom_site_aniso_U_13
_atom_site_aniso_U_12
Cu1 0.01359(15) 0.01523(16) 0.01441(14) 0.00626(12) -0.00014(11) 0.00215(12)
Cu2 0.01659(15) 0.01613(16) 0.01479(15) 0.00761(12) 0.00143(11) 0.00371(12)
Cl1 0.0183(3) 0.0219(3) 0.0247(3) 0.0122(3) -0.0029(2) 0.0030(3)
C1 0.0199(13) 0.0213(14) 0.0210(13) 0.0073(11) 0.0031(10) 0.0091(11)
C2 0.0149(13) 0.0293(16) 0.0303(15) 0.0092(12) 0.0037(11) 0.0088(12)
C3 0.0188(14) 0.0323(17) 0.0368(16) 0.0143(14) 0.0108(12) 0.0080(12)
C4 0.0233(14) 0.0330(17) 0.0253(14) 0.0146(13) 0.0102(11) 0.0110(13)
C5 0.0233(14) 0.0187(14) 0.0213(13) 0.0070(11) 0.0076(11) 0.0094(11)
C6 0.0250(14) 0.0298(16) 0.0171(12) 0.0103(11) 0.0064(11) 0.0094(12)
C7 0.0236(13) 0.0205(14) 0.0135(12) 0.0037(10) 0.0006(10) 0.0078(11)
C8 0.0185(12) 0.0115(12) 0.0194(12) 0.0067(10) -0.0001(10) 0.0019(10)
C9 0.0163(12) 0.0164(13) 0.0272(14) 0.0054(11) 0.0022(10) 0.0056(11)
C10 0.0144(12) 0.0195(13) 0.0206(13) 0.0078(11) 0.0081(10) 0.0017(10)
C11 0.0220(14) 0.0218(15) 0.0262(14) 0.0040(12) 0.0077(11) 0.0065(12)
C12 0.0299(15) 0.0223(15) 0.0229(14) -0.0012(12) 0.0098(12) 0.0023(12)
C13 0.0233(14) 0.0305(16) 0.0166(13) 0.0041(12) 0.0018(11) -0.0010(12)
C14 0.0179(13) 0.0257(15) 0.0174(12) 0.0083(11) 0.0032(10) 0.0018(11)
C15 0.0154(12) 0.0129(12) 0.0167(12) 0.0031(10) 0.0006(9) 0.0028(10)
C16 0.0219(13) 0.0148(13) 0.0156(12) 0.0041(10) -0.0016(10) 0.0052(11)
C17 0.0170(12) 0.0133(12) 0.0174(12) 0.0008(10) -0.0048(10) 0.0036(10)
C18 0.0163(12) 0.0141(13) 0.0214(13) 0.0032(10) 0.0018(10) 0.0034(10)
C19 0.0209(13) 0.0122(12) 0.0167(12) 0.0035(10) 0.0035(10) 0.0048(10)
C20 0.0179(12) 0.0124(12) 0.0149(11) 0.0012(10) -0.0008(9) 0.0043(10)
C21 0.0199(13) 0.0176(13) 0.0219(13) 0.0080(11) 0.0049(10) 0.0067(11)
C22 0.0227(14) 0.0264(15) 0.0221(13) 0.0141(12) 0.0079(11) 0.0082(12)
C23 0.0302(15) 0.0280(16) 0.0177(13) 0.0105(12) 0.0064(11) 0.0103(13)
C24 0.0251(14) 0.0212(14) 0.0203(13) 0.0106(11) 0.0001(11) 0.0013(12)
C25 0.0315(16) 0.0364(18) 0.0225(14) 0.0150(13) -0.0011(12) 0.0046(14)
C26 0.0332(17) 0.044(2) 0.0383(18) 0.0288(16) -0.0052(14) 0.0029(15)
C27 0.0273(16) 0.0403(19) 0.0467(19) 0.0274(16) 0.0006(14) 0.0120(14)
C28 0.0264(15) 0.0275(16) 0.0333(15) 0.0173(13) 0.0060(12) 0.0087(13)
C29 0.0161(12) 0.0167(13) 0.0220(13) 0.0038(11) 0.0012(10) 0.0003(10)
C30 0.0217(13) 0.0156(13) 0.0258(14) 0.0068(11) 0.0023(11) 0.0024(11)
C31 0.0234(13) 0.0184(13) 0.0208(13) 0.0086(11) 0.0026(10) 0.0105(11)
C32 0.0258(14) 0.0183(14) 0.0273(14) 0.0041(11) -0.0004(11) 0.0073(12)
C33 0.0310(15) 0.0271(16) 0.0218(13) 0.0031(12) 0.0044(11) 0.0136(13)
C34 0.0266(15) 0.0317(16) 0.0220(13) 0.0090(12) 0.0091(11) 0.0135(13)
C35 0.0202(13) 0.0219(14) 0.0248(13) 0.0108(11) 0.0061(11) 0.0053(11)
O1 0.0161(9) 0.0162(9) 0.0179(8) 0.0083(7) -0.0010(7) 0.0032(7)
N1 0.0179(11) 0.0201(12) 0.0174(10) 0.0052(9) 0.0029(8) 0.0069(9)
N2 0.0156(10) 0.0139(11) 0.0154(10) 0.0061(8) 0.0008(8) 0.0030(9)
N3 0.0153(10) 0.0167(11) 0.0158(10) 0.0056(9) 0.0034(8) 0.0012(9)
N4 0.0198(11) 0.0158(11) 0.0161(10) 0.0086(9) 0.0040(8) 0.0038(9)
N5 0.0230(12) 0.0205(12) 0.0207(11) 0.0105(9) 0.0023(9) 0.0058(10)
N6 0.0207(11) 0.0198(12) 0.0180(10) 0.0071(9) 0.0030(9) 0.0063(9)
N7 0.0174(13) 0.0154(13) 0.0206(13) 0.0025(10) -0.0018(10) 0.0028(10)
O2 0.0154(11) 0.0256(13) 0.0308(12) 0.0079(10) -0.0002(9) 0.0032(9)
O3 0.0244(12) 0.0279(13) 0.0207(11) 0.0104(10) -0.0019(9) 0.0043(10)
Sb1 0.02420(10) 0.02129(10) 0.02657(10) 0.01144(8) 0.00516(7) 0.00744(8)
F1 0.0271(11) 0.0539(15) 0.129(2) 0.0438(15) 0.0119(12) 0.0018(10)
F2 0.0947(18) 0.0575(14) 0.0409(11) 0.0239(10) 0.0464(12) 0.0431(13)
F3 0.0283(9) 0.0457(12) 0.0346(10) -0.0051(9) 0.0005(8) -0.0013(8)
F4 0.0536(12) 0.0282(10) 0.0197(8) 0.0040(7) -0.0055(8) 0.0093(9)
F5 0.0692(14) 0.0418(11) 0.0346(10) 0.0207(9) 0.0101(9) 0.0345(11)
F6 0.0553(13) 0.0349(11) 0.0653(13) 0.0247(10) 0.0085(10) 0.0242(10)
Sb2 0.0236(11) 0.0225(10) 0.0193(7) 0.0101(6) 0.0058(7) 0.0104(8)
F7 0.080(5) 0.043(3) 0.026(2) 0.0074(19) 0.005(3) 0.030(4)
F8 0.093(6) 0.021(2) 0.050(5) 0.008(3) 0.046(4) 0.007(3)
F9 0.064(5) 0.044(3) 0.033(2) 0.001(2) -0.015(3) 0.026(4)
F10 0.051(5) 0.029(3) 0.052(3) 0.012(2) 0.010(3) 0.000(3)
F11 0.030(3) 0.061(4) 0.097(6) -0.026(3) 0.003(3) 0.023(3)
F12 0.033(3) 0.069(4) 0.075(4) 0.015(3) -0.003(2) 0.032(3)
Sb2' 0.0191(10) 0.0213(10) 0.0236(11) 0.0076(7) 0.0025(7) 0.0095(7)
F7' 0.066(5) 0.039(3) 0.018(2) 0.0087(19) 0.010(3) 0.024(4)
F8' 0.070(5) 0.021(3) 0.034(3) 0.010(2) 0.012(4) 0.017(3)
F9' 0.065(5) 0.035(3) 0.016(3) 0.010(2) 0.013(3) 0.020(4)
F10' 0.042(4) 0.026(3) 0.035(3) 0.017(2) 0.006(3) 0.010(3)
F11' 0.015(2) 0.073(5) 0.054(4) 0.005(3) -0.003(2) 0.010(3)
F12' 0.023(2) 0.064(5) 0.078(5) 0.033(4) -0.002(3) 0.016(3)
C1S 0.0361(17) 0.0378(18) 0.0270(15) 0.0135(14) 0.0055(13) 0.0161(15)
Cl2 0.0317(4) 0.0467(5) 0.0691(6) 0.0356(5) -0.0013(4) 0.0115(4)
Cl3 0.0302(4) 0.0344(4) 0.0311(4) 0.0147(3) 0.0040(3) 0.0119(3)
C2S 0.0453(19) 0.0343(18) 0.0242(15) 0.0097(13) -0.0029(13) 0.0121(15)
Cl4 0.1467(13) 0.0803(8) 0.0363(5) 0.0183(5) 0.0259(6) 0.0715(9)
Cl5 0.0330(4) 0.0349(4) 0.0476(5) 0.0203(4) 0.0014(3) 0.0049(3)

loop_
_atom_type_symbol
_atom_type_description
_atom_type_scat_dispersion_real
_atom_type_scat_dispersion_imag
_atom_type_scat_source
C C 0.0033 0.0016 'International Tables Vol C Tables 4.2.6.8 and 6.1.1.4'
H H 0.0000 0.0000 'International Tables Vol C Tables 4.2.6.8 and 6.1.1.4'
Cu Cu 0.3201 1.2651 'International Tables Vol C Tables 4.2.6.8 and 6.1.1.4'
F F 0.0171 0.0103 'International Tables Vol C Tables 4.2.6.8 and 6.1.1.4'
N N 0.0061 0.0033 'International Tables Vol C Tables 4.2.6.8 and 6.1.1.4'
O O 0.0106 0.0060 'International Tables Vol C Tables 4.2.6.8 and 6.1.1.4'
Sb Sb -0.5866 1.5461 'International Tables Vol C Tables 4.2.6.8 and 6.1.1.4'
Cl Cl 0.1484 0.1585 'International Tables Vol C Tables 4.2.6.8 and 6.1.1.4'

loop_
_geom_angle_atom_site_label_1
_geom_angle_atom_site_label_2
_geom_angle_atom_site_label_3
_geom_angle
O1 Cu1 N1 166.48(8)
O1 Cu1 N2 84.52(8)
N1 Cu1 N2 92.79(8)
O1 Cu1 N3 98.49(8)
N1 Cu1 N3 95.01(8)
N2 Cu1 N3 98.32(8)
O1 Cu1 Cl1 80.14(5)
N1 Cu1 Cl1 97.99(6)
N2 Cu1 Cl1 156.55(6)
N3 Cu1 Cl1 101.39(6)
O1 Cu2 N5 151.40(8)
O1 Cu2 N4 92.46(8)
N5 Cu2 N4 94.89(9)
O1 Cu2 N6 101.59(8)
N5 Cu2 N6 104.94(9)
N4 Cu2 N6 96.62(8)
O1 Cu2 Cl1 78.18(5)
N5 Cu2 Cl1 88.68(7)
N4 Cu2 Cl1 165.81(6)
N6 Cu2 Cl1 95.70(6)
Cu1 Cl1 Cu2 86.33(2)
N1 C1 C2 123.2(2)
N1 C1 H1 118.4
C2 C1 H1 118.4
C1 C2 C3 118.7(3)
C1 C2 H2 120.7
C3 C2 H2 120.7
C4 C3 C2 118.7(3)
C4 C3 H3 120.7
C2 C3 H3 120.7
C3 C4 C5 120.6(3)
C3 C4 H4 119.7
C5 C4 H4 119.7
N1 C5 C4 120.6(2)
N1 C5 C6 121.5(2)
C4 C5 C6 117.9(2)
C5 C6 C7 119.4(2)
C5 C6 H6A 107.5
C7 C6 H6A 107.5
C5 C6 H6B 107.5
C7 C6 H6B 107.5
H6A C6 H6B 107.0
N2 C7 C6 114.1(2)
N2 C7 H7A 108.7
C6 C7 H7A 108.7
N2 C7 H7B 108.7
C6 C7 H7B 108.7
H7A C7 H7B 107.6
N2 C8 C9 113.0(2)
N2 C8 H8A 109.0
C9 C8 H8A 109.0
N2 C8 H8B 109.0
C9 C8 H8B 109.0
H8A C8 H8B 107.8
C10 C9 C8 116.8(2)
C10 C9 H9A 108.1
C8 C9 H9A 108.1
C10 C9 H9B 108.1
C8 C9 H9B 108.1
H9A C9 H9B 107.3
N3 C10 C11 121.6(2)
N3 C10 C9 118.3(2)
C11 C10 C9 120.1(2)
C12 C11 C10 119.8(3)
C12 C11 H11 120.1
C10 C11 H11 120.1
C13 C12 C11 118.7(3)
C13 C12 H12 120.6
C11 C12 H12 120.6
C12 C13 C14 118.6(3)
C12 C13 H13 120.7
C14 C13 H13 120.7
N3 C14 C13 123.4(3)
N3 C14 H14 118.3
C13 C14 H14 118.3
C16 C15 C20 120.8(2)
C16 C15 N2 123.1(2)
C20 C15 N2 116.1(2)
C15 C16 C17 117.2(2)
C15 C16 H16 121.4
C17 C16 H16 121.4
C18 C17 C16 122.9(2)
C18 C17 N7 119.5(2)
C16 C17 N7 117.6(2)
C18 C17 H17 118.5(3)
C16 C17 H17 118.5(3)
N7 C17 H17 1.96(11)
C17 C18 C19 119.7(2)
C17 C18 H18 120.2
C19 C18 H18 120.2
C18 C19 C20 118.3(2)
C18 C19 C21 122.6(2)
C20 C19 C21 118.7(2)
O1 C20 C15 118.6(2)
O1 C20 C19 120.4(2)
C15 C20 C19 121.0(2)
C19 C21 N4 115.1(2)
C19 C21 H21A 108.5
N4 C21 H21A 108.5
C19 C21 H21B 108.5
N4 C21 H21B 108.5
H21A C21 H21B 107.5
N4 C22 C23 112.8(2)
N4 C22 H22A 109.0
C23 C22 H22A 109.0
N4 C22 H22B 109.0
C23 C22 H22B 109.0
H22A C22 H22B 107.8
C24 C23 C22 109.9(2)
C24 C23 H23A 109.7
C22 C23 H23A 109.7
C24 C23 H23B 109.7
C22 C23 H23B 109.7
H23A C23 H23B 108.2
N5 C24 C25 121.1(3)
N5 C24 C23 116.2(2)
C25 C24 C23 122.6(3)
C26 C25 C24 119.3(3)
C26 C25 H25 120.3
C24 C25 H25 120.3
C25 C26 C27 119.4(3)
C25 C26 H26 120.3
C27 C26 H26 120.3
C28 C27 C26 118.5(3)
C28 C27 H27 120.8
C26 C27 H27 120.8
N5 C28 C27 122.4(3)
N5 C28 H28 118.8
C27 C28 H28 118.8
N4 C29 C30 114.3(2)
N4 C29 H29A 108.7
C30 C29 H29A 108.7
N4 C29 H29B 108.7
C30 C29 H29B 108.7
H29A C29 H29B 107.6
C31 C30 C29 112.7(2)
C31 C30 H30A 109.1
C29 C30 H30A 109.1
C31 C30 H30B 109.1
C29 C30 H30B 109.1
H30A C30 H30B 107.8
N6 C31 C32 121.8(3)
N6 C31 C30 116.9(2)
C32 C31 C30 121.3(2)
C33 C32 C31 119.7(3)
C33 C32 H32 120.1
C31 C32 H32 120.1
C34 C33 C32 118.7(3)
C34 C33 H33 120.6
C32 C33 H33 120.6
C35 C34 C33 118.7(3)
C35 C34 H34 120.7
C33 C34 H34 120.7
N6 C35 C34 123.5(3)
N6 C35 H35 118.3
C34 C35 H35 118.3
C20 O1 Cu2 124.88(16)
C20 O1 Cu1 113.20(15)
Cu2 O1 Cu1 112.69(8)
C5 N1 C1 118.2(2)
C5 N1 Cu1 127.15(18)
C1 N1 Cu1 113.93(17)
C15 N2 C8 110.50(19)
C15 N2 C7 109.68(19)
C8 N2 C7 112.42(19)
C15 N2 Cu1 107.53(15)
C8 N2 Cu1 110.29(14)
C7 N2 Cu1 106.24(15)
C14 N3 C10 117.9(2)
C14 N3 Cu1 119.69(18)
C10 N3 Cu1 122.25(16)
C21 N4 C29 107.85(19)
C21 N4 C22 106.6(2)
C29 N4 C22 108.9(2)
C21 N4 Cu2 111.44(16)
C29 N4 Cu2 112.05(15)
C22 N4 Cu2 109.87(15)
C28 N5 C24 119.2(2)
C28 N5 Cu2 121.07(19)
C24 N5 Cu2 118.88(18)
C35 N6 C31 117.6(2)
C35 N6 Cu2 121.59(18)
C31 N6 Cu2 120.71(17)
O3 N7 O2 123.0(2)
O3 N7 C17 118.7(2)
O2 N7 C17 118.3(2)
O3 N7 H17 120.1(4)
O2 N7 H17 116.8(4)
C17 N7 H17 3.7(2)
F1 Sb1 F3 178.33(11)
F1 Sb1 F6 90.03(10)
F3 Sb1 F6 90.24(10)
F1 Sb1 F4 90.23(11)
F3 Sb1 F4 88.11(8)
F6 Sb1 F4 91.24(9)
F1 Sb1 F2 93.43(12)
F3 Sb1 F2 88.22(10)
F6 Sb1 F2 90.22(9)
F4 Sb1 F2 176.06(10)
F1 Sb1 F5 90.19(10)
F3 Sb1 F5 89.57(10)
F6 Sb1 F5 179.17(8)
F4 Sb1 F5 89.56(8)
F2 Sb1 F5 88.97(9)
F11 Sb2 F12 177.6(5)
F11 Sb2 F10 90.5(4)
F12 Sb2 F10 91.8(4)
F11 Sb2 F9 92.0(4)
F12 Sb2 F9 88.3(3)
F10 Sb2 F9 90.7(5)
F11 Sb2 F7 89.9(4)
F12 Sb2 F7 89.7(4)
F10 Sb2 F7 91.0(5)
F9 Sb2 F7 177.4(5)
F11 Sb2 F8 88.8(4)
F12 Sb2 F8 88.9(4)
F10 Sb2 F8 177.1(6)
F9 Sb2 F8 86.5(5)
F7 Sb2 F8 91.8(5)
F8' Sb2' F7' 88.1(5)
F8' Sb2' F9' 93.0(5)
F7' Sb2' F9' 178.7(6)
F8' Sb2' F11' 94.0(4)
F7' Sb2' F11' 89.0(4)
F9' Sb2' F11' 90.2(4)
F8' Sb2' F10' 176.6(6)
F7' Sb2' F10' 88.5(5)
F9' Sb2' F10' 90.4(5)
F11' Sb2' F10' 86.1(4)
F8' Sb2' F12' 90.7(4)
F7' Sb2' F12' 92.1(4)
F9' Sb2' F12' 88.6(4)
F11' Sb2' F12' 175.2(5)
F10' Sb2' F12' 89.2(4)
Cl3 C1S Cl2 111.33(17)
Cl3 C1S H1S1 109.4
Cl2 C1S H1S1 109.4
Cl3 C1S H1S2 109.4
Cl2 C1S H1S2 109.4
H1S1 C1S H1S2 108.0
Cl4 C2S Cl5 111.72(17)
Cl4 C2S H2S1 109.3
Cl5 C2S H2S1 109.3
Cl4 C2S H2S2 109.3
Cl5 C2S H2S2 109.3
H2S1 C2S H2S2 107.9

loop_
_geom_bond_atom_site_label_1
_geom_bond_atom_site_label_2
_geom_bond_distance
Cu1 O1 1.9558(18)
Cu1 N1 2.010(2)
Cu1 N2 2.025(2)
Cu1 N3 2.182(2)
Cu1 Cl1 2.3387(7)
Cu2 O1 1.9540(17)
Cu2 N5 1.986(2)
Cu2 N4 2.082(2)
Cu2 N6 2.173(2)
Cu2 Cl1 2.4176(7)
C1 N1 1.359(3)
C1 C2 1.372(4)
C1 H1 0.9500
C2 C3 1.382(4)
C2 H2 0.9500
C3 C4 1.374(4)
C3 H3 0.9500
C4 C5 1.398(4)
C4 H4 0.9500
C5 N1 1.347(3)
C5 C6 1.505(4)
C6 C7 1.509(4)
C6 H6A 0.9900
C6 H6B 0.9900
C7 N2 1.502(3)
C7 H7A 0.9900
C7 H7B 0.9900
C8 N2 1.499(3)
C8 C9 1.524(3)
C8 H8A 0.9900
C8 H8B 0.9900
C9 C10 1.513(4)
C9 H9A 0.9900
C9 H9B 0.9900
C10 N3 1.347(3)
C10 C11 1.390(4)
C11 C12 1.381(4)
C11 H11 0.9500
C12 C13 1.379(4)
C12 H12 0.9500
C13 C14 1.379(4)
C13 H13 0.9500
C14 N3 1.344(3)
C14 H14 0.9500
C15 C16 1.389(3)
C15 C20 1.391(4)
C15 N2 1.462(3)
C16 C17 1.390(4)
C16 H16 0.9500
C17 C18 1.380(4)
C17 N7 1.458(3)
C17 H17 0.950(2)
C18 C19 1.389(4)
C18 H18 0.9500
C19 C20 1.401(4)
C19 C21 1.497(3)
C20 O1 1.337(3)
C21 N4 1.498(3)
C21 H21A 0.9900
C21 H21B 0.9900
C22 N4 1.503(3)
C22 C23 1.524(4)
C22 H22A 0.9900
C22 H22B 0.9900
C23 C24 1.499(4)
C23 H23A 0.9900
C23 H23B 0.9900
C24 N5 1.345(3)
C24 C25 1.390(4)
C25 C26 1.380(5)
C25 H25 0.9500
C26 C27 1.386(5)
C26 H26 0.9500
C27 C28 1.380(4)
C27 H27 0.9500
C28 N5 1.342(4)
C28 H28 0.9500
C29 N4 1.502(3)
C29 C30 1.525(4)
C29 H29A 0.9900
C29 H29B 0.9900
C30 C31 1.510(4)
C30 H30A 0.9900
C30 H30B 0.9900
C31 N6 1.352(3)
C31 C32 1.386(4)
C32 C33 1.381(4)
C32 H32 0.9500
C33 C34 1.381(4)
C33 H33 0.9500
C34 C35 1.377(4)
C34 H34 0.9500
C35 N6 1.345(3)
C35 H35 0.9500
N7 O3 1.224(3)
N7 O2 1.238(3)
N7 H17 0.510(2)
Sb1 F1 1.857(2)
Sb1 F3 1.8618(18)
Sb1 F6 1.8641(18)
Sb1 F4 1.8762(17)
Sb1 F2 1.8774(18)
Sb1 F5 1.8778(17)
Sb2 F11 1.843(7)
Sb2 F12 1.849(6)
Sb2 F10 1.853(8)
Sb2 F9 1.866(7)
Sb2 F7 1.877(7)
Sb2 F8 1.885(7)
Sb2' F8' 1.842(8)
Sb2' F7' 1.855(8)
Sb2' F9' 1.859(7)
Sb2' F11' 1.867(7)
Sb2' F10' 1.876(8)
Sb2' F12' 1.877(7)
C1S Cl3 1.763(3)
C1S Cl2 1.767(3)
C1S H1S1 0.9900
C1S H1S2 0.9900
C2S Cl4 1.741(3)
C2S Cl5 1.759(3)
C2S H2S1 0.9900
C2S H2S2 0.9900

loop_
_geom_torsion_atom_site_label_1
_geom_torsion_atom_site_label_2
_geom_torsion_atom_site_label_3
_geom_torsion_atom_site_label_4
_geom_torsion
N1 C1 C2 C3 -1.3(4)
C1 C2 C3 C4 -0.6(4)
C2 C3 C4 C5 1.6(4)
C3 C4 C5 N1 -0.8(4)
C3 C4 C5 C6 -179.9(3)
N1 C5 C6 C7 -2.3(4)
C4 C5 C6 C7 176.9(2)
C5 C6 C7 N2 50.9(3)
N2 C8 C9 C10 81.1(3)
C8 C9 C10 N3 -48.6(3)
C8 C9 C10 C11 133.5(3)
N3 C10 C11 C12 -0.9(4)
C9 C10 C11 C12 177.0(3)
C10 C11 C12 C13 -0.6(4)
C11 C12 C13 C14 1.0(4)
C12 C13 C14 N3 -0.1(4)
C20 C15 C16 C17 1.9(4)
N2 C15 C16 C17 -175.2(2)
C15 C16 C17 C18 0.9(4)
C15 C16 C17 N7 179.0(2)
C16 C17 C18 C19 -1.9(4)
N7 C17 C18 C19 -179.9(2)
C17 C18 C19 C20 0.1(4)
C17 C18 C19 C21 173.5(2)
C16 C15 C20 O1 178.9(2)
N2 C15 C20 O1 -3.8(3)
C16 C15 C20 C19 -3.6(4)
N2 C15 C20 C19 173.6(2)
C18 C19 C20 O1 180.0(2)
C21 C19 C20 O1 6.3(3)
C18 C19 C20 C15 2.6(4)
C21 C19 C20 C15 -171.0(2)
C18 C19 C21 N4 126.5(3)
C20 C19 C21 N4 -60.1(3)
N4 C22 C23 C24 -83.5(3)
C22 C23 C24 N5 53.2(3)
C22 C23 C24 C25 -123.3(3)
N5 C24 C25 C26 -1.5(4)
C23 C24 C25 C26 174.8(3)
C24 C25 C26 C27 0.1(5)
C25 C26 C27 C28 1.0(5)
C26 C27 C28 N5 -0.8(5)
N4 C29 C30 C31 -85.0(3)
C29 C30 C31 N6 58.1(3)
C29 C30 C31 C32 -120.7(3)
N6 C31 C32 C33 0.9(4)
C30 C31 C32 C33 179.6(3)
C31 C32 C33 C34 -0.5(4)
C32 C33 C34 C35 -0.1(4)
C33 C34 C35 N6 0.2(4)
C15 C20 O1 Cu2 -141.35(19)
C19 C20 O1 Cu2 41.2(3)
C15 C20 O1 Cu1 2.8(3)
C19 C20 O1 Cu1 -174.66(18)
C4 C5 N1 C1 -1.1(4)
C6 C5 N1 C1 178.0(2)
C4 C5 N1 Cu1 168.6(2)
C6 C5 N1 Cu1 -12.2(4)
C2 C1 N1 C5 2.2(4)
C2 C1 N1 Cu1 -168.9(2)
C16 C15 N2 C8 59.5(3)
C20 C15 N2 C8 -117.7(2)
C16 C15 N2 C7 -64.9(3)
C20 C15 N2 C7 117.9(2)
C16 C15 N2 Cu1 179.9(2)
C20 C15 N2 Cu1 2.8(2)
C9 C8 N2 C15 58.6(3)
C9 C8 N2 C7 -178.5(2)
C9 C8 N2 Cu1 -60.2(2)
C6 C7 N2 C15 170.1(2)
C6 C7 N2 C8 46.8(3)
C6 C7 N2 Cu1 -73.9(2)
C13 C14 N3 C10 -1.4(4)
C13 C14 N3 Cu1 173.6(2)
C11 C10 N3 C14 1.8(4)
C9 C10 N3 C14 -176.1(2)
C11 C10 N3 Cu1 -173.00(19)
C9 C10 N3 Cu1 9.1(3)
C19 C21 N4 C29 -66.2(3)
C19 C21 N4 C22 177.0(2)
C19 C21 N4 Cu2 57.2(2)
C30 C29 N4 C21 165.4(2)
C30 C29 N4 C22 -79.4(3)
C30 C29 N4 Cu2 42.4(3)
C23 C22 N4 C21 -86.5(3)
C23 C22 N4 C29 157.4(2)
C23 C22 N4 Cu2 34.3(3)
C27 C28 N5 C24 -0.5(4)
C27 C28 N5 Cu2 169.1(2)
C25 C24 N5 C28 1.7(4)
C23 C24 N5 C28 -174.9(2)
C25 C24 N5 Cu2 -168.2(2)
C23 C24 N5 Cu2 15.3(3)
C34 C35 N6 C31 0.2(4)
C34 C35 N6 Cu2 -177.1(2)
C32 C31 N6 C35 -0.7(4)
C30 C31 N6 C35 -179.5(2)
C32 C31 N6 Cu2 176.58(19)
C30 C31 N6 Cu2 -2.2(3)
C18 C17 N7 O3 -175.3(2)
C16 C17 N7 O3 6.5(4)
C18 C17 N7 O2 6.0(4)
C16 C17 N7 O2 -172.2(2)
